data_2001475
loop_
_publ_author_name
'Breu, J.'
'Range, K.-J.'

_publ_section_title
;
 Structure of 5,5',6,6'-tetraphenyl-3,3'-bi-1,2,4-triazine
;
_journal_issue 8
_journal_name_full 'Acta Crystallographica Section C'
_journal_page_first 1541
_journal_page_last 1543
_journal_paper_doi 10.1107/S0108270193001556
_journal_volume 49
_journal_year 1993
_chemical_formula_sum 'C30 H20 N6'
_chemical_formula_weight 464.5
_chemical_name_systematic 5,5',6,6'-tetraphenyl-3,3'-bi-1,2,4-triazine
_space_group_crystal_system tetragonal
_space_group_IT_number 88
_space_group_name_Hall '-I 4ad'
_space_group_name_H-M_alt 'I 41/a'
_atom_type_scat_source IntTabIV
_cell_angle_alpha 90.0
_cell_angle_beta 90.0
_cell_angle_gamma 90.0
_cell_formula_units_Z 8
_cell_length_a 27.699(3)
_cell_length_b 27.699(3)
_cell_length_c 6.1690(10)
_cell_measurement_reflns_used 25
_cell_measurement_temperature 297
_cell_measurement_theta_max 16.5
_cell_measurement_theta_min 8.0
_cell_volume 4733.1(11)
_diffrn_measurement_device 'Enraf-Nonius CAD-4'
_diffrn_measurement_method \w/2\q
_diffrn_radiation_type CuK\a
_diffrn_radiation_wavelength 1.54185
_diffrn_reflns_av_R_equivalents 0.031
_diffrn_reflns_limit_h_max 27
_diffrn_reflns_limit_h_min -27
_diffrn_reflns_limit_k_max 27
_diffrn_reflns_limit_k_min 0
_diffrn_reflns_limit_l_max 6
_diffrn_reflns_limit_l_min -4
_diffrn_reflns_number 3339
_diffrn_reflns_theta_max 50.0
_diffrn_standards_decay_% 0
_diffrn_standards_interval_time 100
_diffrn_standards_number 3
_exptl_absorpt_coefficient_mu 0.6
_exptl_absorpt_correction_T_max 0.9744
_exptl_absorpt_correction_T_min 0.9457
_exptl_absorpt_correction_type analytical
_exptl_crystal_colour Yellow
_exptl_crystal_density_diffrn 1.30
_exptl_crystal_description Bar
_exptl_crystal_size_max 0.29
_exptl_crystal_size_mid 0.10
_exptl_crystal_size_min 0.06
_refine_diff_density_max 0.21
_refine_diff_density_min -0.27
_refine_ls_hydrogen_treatment refall
_refine_ls_number_parameters 204
_refine_ls_number_reflns 1209
_refine_ls_R_factor_obs 0.066
_refine_ls_shift/esd_max 0.021
_refine_ls_structure_factor_coef F
_refine_ls_weighting_scheme 1.1434\s~F~^-2^
_refine_ls_wR_factor_obs 0.034
_reflns_number_observed 2578
_reflns_number_total 1209
_reflns_observed_criterion I>\s(I)
_cod_data_source_file se1020.cif
_cod_data_source_block se1020a
_cod_depositor_comments
;
  The space group indicated in the original file was I 41/a but the symmetry
  codes in that file where those of P -1.
  The structure in P -1 was mostly empty and in I 41/a displayed a reasonable
  packing. Therefore, it was inferred that the correct space group is I 41/a
  and the symmetry lines changed accordingly.

  miguel
;
_cod_original_cell_volume 4732.7(7)
_cod_database_code 2001475

loop_
_space_group_symop_id
_space_group_symop_operation_xyz
1 x,y,z
2 -y+3/4,x+1/4,z+1/4
3 -x+1/2,-y,z+1/2
4 y+3/4,-x+3/4,z+3/4
5 -x,-y,-z
6 y+1/4,-x+3/4,-z+3/4
7 x+1/2,y,-z+1/2
8 -y+1/4,x+1/4,-z+1/4
9 x+1/2,y+1/2,z+1/2
10 -y+1/4,x+3/4,z+3/4
11 -x,-y+1/2,z
12 y+1/4,-x+1/4,z+1/4
13 -x+1/2,-y+1/2,-z+1/2
14 y+3/4,-x+1/4,-z+1/4
15 x,y+1/2,-z
16 -y+3/4,x+3/4,-z+3/4

loop_
_atom_site_label
_atom_site_fract_x
_atom_site_fract_y
_atom_site_fract_z
_atom_site_U_iso_or_equiv
N11 .46530(10) .52110(10) .2257(5) .0426(9)
N12 .47050(10) .55110(10) .3952(5) .0407(9)
C13 .51380(10) .57020(10) .4409(6) .0328(10)
C14 .55470(10) .55680(10) .3175(6) .0319(10)
N15 .54900(10) .52980(10) .1395(5) .0360(8)
C16 .50390(10) .51470(10) .1002(5) .0325(10)
C31 .51350(10) .60540(10) .6231(6) .0325(10)
C32 .47780(10) .60150(10) .7827(6) .0356(11)
C33 .47760(10) .63300(10) .9575(7) .0434(12)
C34 .5117(2) .66860(10) .9726(7) .0533(13)
C35 .54610(10) .67420(10) .8113(7) .0556(14)
C36 .54680(10) .64250(10) .6372(7) .0441(12)
C41 .60530(10) .56880(10) .3713(7) .0349(11)
C42 .62430(10) .55740(10) .5739(8) .0487(14)
C43 .6726(2) .5670(2) .6150(9) .0690(17)
C44 .7012(2) .5886(2) .4607(10) .0737(18)
C45 .6827(2) .6004(2) .2605(9) .0632(16)
C46 .6346(2) .58990(10) .2161(7) .0456(12)
H32 .4523(7) .5763(7) .771(4) ?
H33 .4504(7) .6295(10) 1.062(4) ?
H34 .5131(10) .6909(8) 1.099(3) ?
H35 .5703(8) .7006(7) .822(5) ?
H36 .5730(7) .6481(10) .530(4) ?
H42 .6033(8) .5407(9) .681(4) ?
H43 .6871(12) .5554(12) .753(3) ?
H44 .7359(5) .5955(13) .488(6) ?
H45 .7025(11) .6185(11) .153(5) ?
H46 .6193(9) .5982(10) .075(3) ?

loop_
_geom_angle_atom_site_label_1
_geom_angle_atom_site_label_2
_geom_angle_atom_site_label_3
_geom_angle_site_symmetry_1
_geom_angle_site_symmetry_2
_geom_angle_site_symmetry_3
_geom_angle
_geom_angle_publ_flag
N12 N11 C16 . . . 116.7(3) yes
N11 N12 C13 . . . 120.2(3) yes
N12 C13 C14 . . . 120.0(3) yes
N12 C13 C31 . . . 114.4(3) yes
C14 C13 C31 . . . 125.7(3) yes
C13 C14 N15 . . . 119.6(3) yes
C13 C14 C41 . . . 125.4(3) yes
N15 C14 C41 . . . 115.0(3) yes
C14 N15 C16 . . . 115.7(3) yes
N11 C16 N15 . . . 127.0(3) yes
N11 C16 C16 . . 2_555 115.9(3) yes
N15 C16 C16 . . 2_555 117.0(3) yes

loop_
_geom_bond_atom_site_label_1
_geom_bond_atom_site_label_2
_geom_bond_site_symmetry_1
_geom_bond_site_symmetry_2
_geom_bond_distance
_geom_bond_publ_flag
N11 N12 . . 1.343(4) yes
N11 C16 . . 1.332(4) yes
N12 C13 . . 1.341(4) yes
C13 C14 . . 1.414(4) yes
C13 C31 . . 1.488(5) yes
C14 N15 . . 1.338(5) yes
C14 C41 . . 1.478(4) yes
N15 C16 . . 1.340(4) yes
C16 C16 . 2_555 1.496(4) yes
C31 C32 . . 1.400(5) no
C31 C36 . . 1.384(4) no
C32 C33 . . 1.387(5) no
C33 C34 . . 1.369(5) no
C34 C35 . . 1.386(6) no
C35 C36 . . 1.387(5) no
C41 C42 . . 1.392(6) no
C41 C46 . . 1.384(6) no
C42 C43 . . 1.387(6) no
C43 C44 . . 1.375(8) no
C44 C45 . . 1.376(8) no
C45 C46 . . 1.391(8) no
C32 H32 . . 1.00(2) no
C33 H33 . . .99(2) no
C34 H34 . . .99(2) no
C35 H35 . . .99(2) no
C36 H36 . . 1.00(2) no
C42 H42 . . 1.00(2) no
C43 H43 . . 1.00(3) no
C44 H44 . . .995(17) no
C45 H45 . . 1.00(3) no
C46 H46 . . 1.00(2) no
